data_4322078
loop_
_publ_author_name
'Victorio Cadierno'
'M. Pilar Gamasa'
'Jos\'e Gimeno'
'Luis Iglesias'
'Santiago Garc\'ia-Granda'

_publ_contact_author
;
      Santiago Garc\'ia-Granda
      Departamento de Qu\'imica F\'isica y Anal\'itica
      Facultad de Qu\'imica
      Universidad de Oviedo
      Avda. Juli\'an Claver\'ia, 8
      33071 Oviedo
      Spain
;
_publ_contact_author_email sgg@sauron.quimica.uniovi.es
_publ_contact_author_fax '0034 98 5103125'
_publ_contact_author_phone '0034 98 5103477'
_publ_section_title
;
 Stereochemically Controlled Synthesis of Ruthenium(II) Complexes
 Containing Bis(oxazolin-2'-yl)pyridine Ligands. X-ray Crystal Structures
 of trans-[RuCl2(PPh3){\k3-N,N,N-(S,S)-iPr-pybox}] and
 [RuCl(CCCPh2)(PPh3){\k3-N,N,N-(S,S)-iPr-pybox}][PF6] ((S,S)-iPr-pybox=
 2,6-Bis[4'-(S)-isopropyloxazolin-2'-yl]pyridine)
;
_journal_name_full 'Inorganic Chemistry'
_journal_page_first 2874
_journal_page_last 2879
_journal_paper_doi 10.1021/ic9813258
_journal_volume 38
_journal_year 1999
_chemical_compound_source synthesis
_chemical_formula_moiety 'C50 H48 Cl F6 N3 O2 P2 Ru, C4 H8 O'
_chemical_formula_sum 'C54 H56 Cl F6 N3 O3 P2 Ru'
_chemical_formula_weight 1107.48
_chemical_name_systematic
;
 ?
;
_space_group_IT_number 19
_symmetry_cell_setting orthorhombic
_symmetry_space_group_name_Hall 'P 2ac 2ab'
_symmetry_space_group_name_H-M 'P 21 21 21'
_atom_sites_solution_hydrogens difmap
_atom_sites_solution_primary patterson
_atom_sites_solution_secondary difmap
_audit_creation_method SHELXL-97
_cell_angle_alpha 90.00
_cell_angle_beta 90.00
_cell_angle_gamma 90.00
_cell_formula_units_Z 4
_cell_length_a 14.79(3)
_cell_length_b 16.254(8)
_cell_length_c 22.917(18)
_cell_measurement_reflns_used 25
_cell_measurement_temperature 293(2)
_cell_measurement_theta_max 16
_cell_measurement_theta_min 12
_cell_volume 5509(12)
_computing_cell_refinement 'CRYSDA (Beurskens et al, 1992)'
_computing_data_collection
;
 Nonius CAD-4 Diffractometer Control Software. Data collection with
 profile analysis over all reflections (Lehman and Larsen, 1974; 
 Grant and Gable, 1978)
;
_computing_data_reduction 'THE REFLEX (local program)'
_computing_molecular_graphics 'EUCLID (Spek, 1982)'
_computing_publication_material
;
 SHELXL-97 (Sheldrick, 1997). All calculations made at the University 
 of Oviedo on the Scientific Computer Center and X-Ray group 
 DEC/AXP-computers.
;
_computing_structure_refinement
;
SHELXL-97 (Sheldrick, 1997). Geometrical calculations made with 
PARST (Nardelli, 1983).
;
_computing_structure_solution
;
 Patterson methods using DIRDIF (Beurskens, 1992)
;
_diffrn_ambient_temperature 293(2)
_diffrn_measured_fraction_theta_full 0.996
_diffrn_measured_fraction_theta_max 0.996
_diffrn_measurement_device_type
;
Nonius CAD4
;
_diffrn_measurement_method \w-2\Q
_diffrn_radiation_monochromator graphite
_diffrn_radiation_source 'fine-focus sealed tube'
_diffrn_radiation_type MoK\a
_diffrn_radiation_wavelength 0.71073
_diffrn_reflns_av_R_equivalents 0.0000
_diffrn_reflns_av_sigmaI/netI 0.1205
_diffrn_reflns_limit_h_max 17
_diffrn_reflns_limit_h_min -17
_diffrn_reflns_limit_k_max 19
_diffrn_reflns_limit_k_min 0
_diffrn_reflns_limit_l_max 27
_diffrn_reflns_limit_l_min 0
_diffrn_reflns_number 6633
_diffrn_reflns_theta_full 25.02
_diffrn_reflns_theta_max 25.02
_diffrn_reflns_theta_min 1.54
_diffrn_standards_decay_% 6
_diffrn_standards_interval_count 200
_diffrn_standards_interval_time 60
_diffrn_standards_number 3
_exptl_absorpt_coefficient_mu 0.454
_exptl_absorpt_correction_T_max 0.930
_exptl_absorpt_correction_T_min 0.860
_exptl_absorpt_correction_type empirical
_exptl_absorpt_process_details
;
XABS2 (Parkin et al., 1995)
;
_exptl_crystal_colour red
_exptl_crystal_density_diffrn 1.335
_exptl_crystal_density_method 'not measured'
_exptl_crystal_description prismatic
_exptl_crystal_F_000 2280
_exptl_crystal_size_max 0.35
_exptl_crystal_size_mid 0.29
_exptl_crystal_size_min 0.10
_refine_diff_density_max 0.916
_refine_diff_density_min -1.097
_refine_diff_density_rms 0.113
_refine_ls_abs_structure_details 'Flack H D (1983), Acta Cryst. A39, 876-881'
_refine_ls_abs_structure_Flack 0.04(7)
_refine_ls_extinction_method none
_refine_ls_goodness_of_fit_ref 1.030
_refine_ls_hydrogen_treatment mixed
_refine_ls_matrix_type full
_refine_ls_number_parameters 623
_refine_ls_number_reflns 6633
_refine_ls_number_restraints 0
_refine_ls_restrained_S_all 1.030
_refine_ls_R_factor_all 0.1403
_refine_ls_R_factor_gt 0.0545
_refine_ls_shift/su_max 0.003
_refine_ls_shift/su_mean 0.000
_refine_ls_structure_factor_coef Fsqd
_refine_ls_weighting_details 'w=1/[\s^2^(Fo^2^)+(0.0960P)^2^+0.0000P] where P=(Fo^2^+2Fc^2^)/3'
_refine_ls_weighting_scheme calc
_refine_ls_wR_factor_gt 0.1381
_refine_ls_wR_factor_ref 0.1679
_reflns_number_gt 3883
_reflns_number_total 6633
_reflns_threshold_expression >2sigma(I)
_cod_data_source_file ic9813258_2.cif
_cod_data_source_block liv14(4b)
_cod_depositor_comments
;
The following automatic conversions were performed:

'_refine_ls_weighting_scheme' value 'calc
w=1/[\s^2^(Fo^2^)+(0.0960P)^2^+0.0000P] where P=(Fo^2^+2Fc^2^)/3' was
changed to 'calc'. New tag '_refine_ls_weighting_details' was
created. The value of the new tag was set to
'w=1/[\s^2^(Fo^2^)+(0.0960P)^2^+0.0000P] where P=(Fo^2^+2Fc^2^)/3'.

Automatic conversion script
Id: cif_fix_values 3143 2015-03-26 13:38:13Z robertas 
;
_cod_database_code 4322078

loop_
_symmetry_equiv_pos_as_xyz
'x, y, z'
'x+1/2, -y+1/2, -z'
'-x, y+1/2, -z+1/2'
'-x+1/2, -y, z+1/2'

loop_
_atom_site_label
_atom_site_type_symbol
_atom_site_fract_x
_atom_site_fract_y
_atom_site_fract_z
_atom_site_U_iso_or_equiv
_atom_site_adp_type
_atom_site_occupancy
_atom_site_calc_flag
_atom_site_refinement_flags
_atom_site_disorder_assembly
_atom_site_disorder_group
Ru1 Ru 0.04925(5) 0.14308(4) 0.05446(4) 0.0298(2) Uani 1 d . . .
Cl1 Cl -0.09287(17) 0.18224(17) 0.00770(14) 0.0466(8) Uani 1 d . . .
P1 P 0.18425(17) 0.10843(15) 0.09777(14) 0.0322(7) Uani 1 d . . .
P2 P 0.0101(3) 0.1346(2) 0.33307(16) 0.0626(10) Uani 1 d . . .
O1 O 0.1470(5) 0.3760(4) 0.0123(4) 0.0429(19) Uani 1 d . . .
O2 O -0.1431(4) 0.1390(5) 0.1836(3) 0.050(2) Uani 1 d . . .
F1 F -0.0628(8) 0.2017(5) 0.3236(6) 0.137(4) Uani 1 d . . .
F2 F 0.0825(6) 0.0644(5) 0.3407(5) 0.111(4) Uani 1 d . . .
F3 F 0.0866(7) 0.1973(5) 0.3192(6) 0.138(5) Uani 1 d . . .
F4 F -0.0642(7) 0.0721(5) 0.3452(8) 0.192(8) Uani 1 d . . .
F5 F 0.0123(7) 0.1133(8) 0.2680(4) 0.135(4) Uani 1 d . . .
F6 F 0.0181(11) 0.1660(10) 0.3957(5) 0.197(7) Uani 1 d . . .
N1 N 0.0241(5) 0.2447(5) 0.1073(4) 0.035(2) Uani 1 d . . .
N2 N 0.1147(5) 0.2401(5) 0.0104(4) 0.032(2) Uani 1 d . . .
N3 N -0.0380(6) 0.0977(5) 0.1189(4) 0.035(2) Uani 1 d . . .
C1 C 0.0541(8) 0.0493(6) 0.0075(5) 0.043(3) Uani 1 d . . .
C2 C 0.0421(9) -0.0168(6) -0.0206(5) 0.047(3) Uani 1 d . . .
C3 C 0.0251(7) -0.0913(7) -0.0446(6) 0.051(3) Uani 1 d . . .
C4 C -0.0589(9) -0.1045(7) -0.0790(6) 0.065(4) Uani 1 d . . .
C5 C -0.1299(8) -0.0474(7) -0.0759(7) 0.067(4) Uani 1 d . . .
H5 H -0.1245 -0.0015 -0.0519 0.068(6) Uiso 1 calc R . .
C6 C -0.2075(11) -0.0590(10) -0.1080(9) 0.097(6) Uani 1 d . . .
H6 H -0.2547 -0.0212 -0.1079 0.068(6) Uiso 1 calc R . .
C7 C -0.2105(14) -0.1318(15) -0.1412(11) 0.143(9) Uani 1 d . . .
H7 H -0.2614 -0.1412 -0.1640 0.068(6) Uiso 1 calc R . .
C8 C -0.1450(12) -0.1881(12) -0.1421(12) 0.151(11) Uani 1 d . . .
H8 H -0.1527 -0.2370 -0.1625 0.068(6) Uiso 1 calc R . .
C9 C -0.0688(10) -0.1737(8) -0.1135(8) 0.087(5) Uani 1 d . . .
H9 H -0.0212 -0.2108 -0.1167 0.068(6) Uiso 1 calc R . .
C10 C 0.0915(10) -0.1597(8) -0.0320(7) 0.069(4) Uani 1 d . . .
C11 C 0.0630(14) -0.2353(8) -0.0083(8) 0.102(6) Uani 1 d . . .
H11 H 0.0016 -0.2458 -0.0036 0.068(6) Uiso 1 calc R . .
C12 C 0.1252(19) -0.2936(12) 0.0079(10) 0.175(14) Uani 1 d . . .
H12 H 0.1068 -0.3429 0.0248 0.068(6) Uiso 1 calc R . .
C13 C 0.2146(18) -0.2777(13) -0.0011(9) 0.113(8) Uani 1 d . . .
H13 H 0.2562 -0.3183 0.0087 0.068(6) Uiso 1 calc R . .
C14 C 0.2474(12) -0.2041(12) -0.0242(10) 0.114(8) Uani 1 d . . .
H14 H 0.3090 -0.1949 -0.0293 0.068(6) Uiso 1 calc R . .
C15 C 0.1822(9) -0.1440(9) -0.0396(7) 0.082(5) Uani 1 d . . .
H15 H 0.2007 -0.0937 -0.0548 0.068(6) Uiso 1 calc R . .
C16 C 0.0610(7) 0.3190(6) 0.0935(5) 0.038(3) Uani 1 d . . .
C17 C 0.0417(8) 0.3870(6) 0.1248(5) 0.045(3) Uani 1 d . . .
H17 H 0.0646 0.4380 0.1137 0.068(6) Uiso 1 calc R . .
C18 C -0.0140(8) 0.3799(6) 0.1751(6) 0.053(3) Uani 1 d . . .
H18 H -0.0249 0.4252 0.1988 0.068(6) Uiso 1 calc R . .
C19 C -0.0508(9) 0.3056(6) 0.1877(5) 0.050(3) Uani 1 d . . .
H19 H -0.0898 0.2995 0.2193 0.068(6) Uiso 1 calc R . .
C20 C -0.0294(6) 0.2386(6) 0.1526(5) 0.034(3) Uani 1 d . . .
C21 C 0.1092(6) 0.3087(6) 0.0371(5) 0.036(3) Uani 1 d . . .
C22 C 0.1829(7) 0.3465(6) -0.0435(5) 0.044(3) Uani 1 d . . .
H22A H 0.244(7) 0.382(6) -0.053(6) 0.068(6) Uiso 1 d . . .
H22B H 0.173(7) 0.367(7) -0.091(6) 0.068(6) Uiso 1 d . . .
C23 C 0.1694(7) 0.2528(6) -0.0422(5) 0.039(3) Uani 1 d . . .
H23 H 0.228(8) 0.222(7) -0.029(5) 0.068(6) Uiso 1 d . . .
C24 C 0.1251(7) 0.2152(7) -0.0969(6) 0.044(3) Uani 1 d . . .
H24 H 0.105(7) 0.159(7) -0.092(5) 0.068(6) Uiso 1 d . . .
C25 C 0.0384(8) 0.2585(8) -0.1141(5) 0.061(3) Uani 1 d . . .
H25A H -0.0029 0.2578 -0.0818 0.068(6) Uiso 1 calc R . .
H25B H 0.0116 0.2307 -0.1467 0.068(6) Uiso 1 calc R . .
H25C H 0.0516 0.3144 -0.1246 0.068(6) Uiso 1 calc R . .
C26 C 0.1923(10) 0.2134(9) -0.1469(5) 0.068(4) Uani 1 d . . .
H26A H 0.2462 0.1855 -0.1348 0.068(6) Uiso 1 calc R . .
H26B H 0.2070 0.2688 -0.1581 0.068(6) Uiso 1 calc R . .
H26C H 0.1661 0.1850 -0.1795 0.068(6) Uiso 1 calc R . .
C27 C -0.0685(6) 0.1533(6) 0.1533(5) 0.035(3) Uani 1 d . . .
C28 C -0.1655(11) 0.0532(10) 0.1714(8) 0.067(5) Uani 1 d . . .
H28A H -0.194(9) 0.070(8) 0.141(6) 0.068(6) Uiso 1 d . . .
H28B H -0.153(10) 0.035(9) 0.201(6) 0.068(6) Uiso 1 d . . .
C29 C -0.1038(7) 0.0306(7) 0.1198(6) 0.041(3) Uani 1 d . . .
H29 H -0.129(8) 0.034(7) 0.084(6) 0.068(6) Uiso 1 d . . .
C30 C -0.0640(7) -0.0553(7) 0.1232(6) 0.043(3) Uani 1 d . . .
H30 H -0.023(8) -0.048(7) 0.098(6) 0.068(6) Uiso 1 d . . .
C31 C -0.0249(7) -0.0784(7) 0.1830(6) 0.055(4) Uani 1 d . . .
H31A H -0.0004 -0.1330 0.1813 0.068(6) Uiso 1 calc R . .
H31B H -0.0719 -0.0763 0.2118 0.068(6) Uiso 1 calc R . .
H31C H 0.0221 -0.0403 0.1933 0.068(6) Uiso 1 calc R . .
C32 C -0.1356(9) -0.1168(8) 0.1049(7) 0.081(5) Uani 1 d . . .
H32A H -0.1111 -0.1714 0.1070 0.068(6) Uiso 1 calc R . .
H32B H -0.1543 -0.1054 0.0656 0.068(6) Uiso 1 calc R . .
H32C H -0.1867 -0.1125 0.1306 0.068(6) Uiso 1 calc R . .
C33 C 0.2805(6) 0.0846(5) 0.0518(5) 0.031(2) Uani 1 d . . .
C34 C 0.2728(7) 0.0680(6) -0.0074(6) 0.043(3) Uani 1 d . . .
H34 H 0.2183 0.0777 -0.0264 0.068(6) Uiso 1 calc R . .
C35 C 0.3446(8) 0.0374(7) -0.0381(7) 0.060(4) Uani 1 d . . .
H35 H 0.3386 0.0268 -0.0778 0.068(6) Uiso 1 calc R . .
C36 C 0.4269(8) 0.0219(7) -0.0104(7) 0.059(4) Uani 1 d . . .
H36 H 0.4749 -0.0010 -0.0310 0.068(6) Uiso 1 calc R . .
C37 C 0.4359(7) 0.0411(7) 0.0482(6) 0.057(3) Uani 1 d . . .
H37 H 0.4913 0.0344 0.0669 0.068(6) Uiso 1 calc R . .
C38 C 0.3644(7) 0.0694(7) 0.0776(6) 0.048(3) Uani 1 d . . .
H38 H 0.3707 0.0795 0.1173 0.068(6) Uiso 1 calc R . .
C39 C 0.1897(7) 0.0167(6) 0.1419(5) 0.034(3) Uani 1 d . . .
C40 C 0.1804(8) -0.0586(7) 0.1142(5) 0.046(3) Uani 1 d . . .
H40 H 0.1638 -0.0590 0.0750 0.068(6) Uiso 1 calc R . .
C41 C 0.1943(8) -0.1329(7) 0.1415(6) 0.051(3) Uani 1 d . . .
H41 H 0.1906 -0.1822 0.1211 0.068(6) Uiso 1 calc R . .
C42 C 0.2145(8) -0.1312(7) 0.2019(6) 0.054(3) Uani 1 d . . .
H42 H 0.2224 -0.1810 0.2212 0.068(6) Uiso 1 calc R . .
C43 C 0.2229(8) -0.0590(7) 0.2334(6) 0.055(3) Uani 1 d . . .
H43 H 0.2364 -0.0594 0.2731 0.068(6) Uiso 1 calc R . .
C44 C 0.2102(8) 0.0144(7) 0.2028(6) 0.053(3) Uani 1 d . . .
H44 H 0.2153 0.0639 0.2229 0.068(6) Uiso 1 calc R . .
C45 C 0.2238(6) 0.1965(6) 0.1397(5) 0.032(2) Uani 1 d . . .
C46 C 0.1821(7) 0.2157(6) 0.1931(6) 0.048(3) Uani 1 d . . .
H46 H 0.1401 0.1797 0.2092 0.068(6) Uiso 1 calc R . .
C47 C 0.2038(8) 0.2882(7) 0.2218(6) 0.049(3) Uani 1 d . . .
H47 H 0.1780 0.2997 0.2580 0.068(6) Uiso 1 calc R . .
C48 C 0.2632(8) 0.3431(7) 0.1970(6) 0.058(4) Uani 1 d . . .
H48 H 0.2774 0.3920 0.2161 0.068(6) Uiso 1 calc R . .
C49 C 0.3018(8) 0.3250(7) 0.1434(6) 0.054(3) Uani 1 d . . .
H49 H 0.3403 0.3632 0.1261 0.068(6) Uiso 1 calc R . .
C50 C 0.2843(7) 0.2514(6) 0.1148(5) 0.037(3) Uani 1 d . . .
H50 H 0.3127 0.2391 0.0797 0.068(6) Uiso 1 calc R . .
O3 O 0.573(2) -0.0811(17) 0.1743(14) 0.59(3) Uiso 1 d G . .
C52 C 0.6014(15) 0.0019(19) 0.1778(12) 0.193(12) Uiso 1 d G . .
H52A H 0.5874 0.0305 0.1417 7(4) Uiso 1 d G . .
H52B H 0.6662 0.0045 0.1841 7(4) Uiso 1 d G . .
C53 C 0.551(2) 0.0423(16) 0.2295(15) 0.278(18) Uiso 1 d G . .
H53A H 0.5931 0.0658 0.2571 7(4) Uiso 1 d G . .
H53B H 0.5107 0.0854 0.2157 7(4) Uiso 1 d G . .
C54 C 0.497(2) -0.025(3) 0.2575(13) 0.36(2) Uiso 1 d G . .
H54A H 0.4352 -0.0088 0.2638 7(4) Uiso 1 d G . .
H54B H 0.5238 -0.0411 0.2946 7(4) Uiso 1 d G . .
C55 C 0.503(2) -0.0957(18) 0.2140(19) 0.31(2) Uiso 1 d G . .
H55A H 0.5138 -0.1470 0.2345 7(4) Uiso 1 d G . .
H55B H 0.4459 -0.1006 0.1933 7(4) Uiso 1 d G . .

loop_
_atom_site_aniso_label
_atom_site_aniso_U_11
_atom_site_aniso_U_22
_atom_site_aniso_U_33
_atom_site_aniso_U_23
_atom_site_aniso_U_13
_atom_site_aniso_U_12
Ru1 0.0294(3) 0.0294(3) 0.0307(4) 0.0048(5) 0.0035(4) 0.0018(4)
Cl1 0.0340(13) 0.0565(16) 0.049(2) 0.0167(16) -0.0048(14) 0.0038(12)
P1 0.0285(13) 0.0345(13) 0.0337(17) 0.0082(14) 0.0035(13) 0.0039(11)
P2 0.097(2) 0.0423(16) 0.049(2) 0.0080(19) 0.013(2) 0.0112(18)
O1 0.046(4) 0.036(4) 0.047(5) 0.013(4) 0.007(4) -0.009(3)
O2 0.044(4) 0.055(4) 0.053(5) 0.019(5) 0.015(4) 0.008(4)
F1 0.146(9) 0.065(5) 0.199(13) 0.009(7) 0.012(10) 0.051(6)
F2 0.114(8) 0.084(6) 0.134(10) 0.010(7) -0.023(7) 0.028(5)
F3 0.134(9) 0.073(5) 0.207(14) -0.012(8) 0.043(9) -0.025(5)
F4 0.098(7) 0.068(5) 0.41(2) 0.085(10) 0.066(11) 0.002(5)
F5 0.130(8) 0.194(11) 0.082(8) -0.020(8) -0.010(7) 0.000(8)
F6 0.251(16) 0.262(16) 0.079(8) -0.053(11) 0.034(10) 0.016(14)
N1 0.025(4) 0.033(4) 0.046(6) 0.002(5) 0.001(4) 0.008(3)
N2 0.032(4) 0.027(4) 0.035(6) -0.001(4) 0.000(4) 0.004(3)
N3 0.033(5) 0.041(4) 0.029(5) 0.008(4) 0.008(5) 0.011(4)
C1 0.046(6) 0.038(5) 0.044(7) 0.018(5) 0.015(7) 0.002(5)
C2 0.058(7) 0.041(6) 0.043(7) 0.000(6) -0.009(7) 0.004(6)
C3 0.045(7) 0.056(7) 0.053(9) 0.001(7) 0.020(7) -0.013(5)
C4 0.071(9) 0.051(6) 0.073(10) -0.007(7) 0.021(9) -0.028(7)
C5 0.054(8) 0.051(7) 0.097(13) -0.001(8) 0.002(8) -0.002(6)
C6 0.069(10) 0.083(11) 0.138(19) 0.017(12) -0.007(12) -0.019(9)
C7 0.093(14) 0.15(2) 0.18(2) 0.00(2) -0.055(16) -0.066(15)
C8 0.072(11) 0.116(15) 0.27(3) -0.113(19) -0.028(17) -0.023(11)
C9 0.068(10) 0.061(8) 0.132(16) -0.026(10) 0.006(11) -0.023(7)
C10 0.078(9) 0.060(8) 0.069(10) -0.022(8) 0.029(8) 0.015(7)
C11 0.142(15) 0.052(8) 0.111(15) 0.016(9) 0.080(14) 0.019(10)
C12 0.27(3) 0.101(14) 0.15(2) 0.069(15) 0.15(2) 0.110(19)
C13 0.18(2) 0.097(14) 0.067(13) 0.000(12) 0.019(15) 0.081(15)
C14 0.085(12) 0.113(14) 0.14(2) -0.052(15) 0.008(13) 0.039(11)
C15 0.077(8) 0.058(7) 0.111(15) -0.024(11) 0.005(10) 0.005(8)
C16 0.046(6) 0.031(5) 0.037(7) 0.005(5) -0.012(6) 0.010(5)
C17 0.064(7) 0.036(5) 0.036(7) -0.005(5) -0.012(7) 0.002(6)
C18 0.071(8) 0.044(6) 0.044(8) -0.007(6) 0.003(7) 0.013(5)
C19 0.058(7) 0.054(6) 0.037(7) -0.002(6) 0.002(7) 0.025(6)
C20 0.028(6) 0.043(5) 0.031(7) 0.000(5) 0.005(5) 0.012(4)
C21 0.026(5) 0.048(6) 0.035(7) 0.024(6) -0.010(5) 0.006(4)
C22 0.046(6) 0.045(6) 0.042(8) 0.023(7) 0.009(6) 0.000(5)
C23 0.029(5) 0.044(6) 0.042(8) -0.009(6) 0.007(6) 0.003(5)
C24 0.042(6) 0.045(6) 0.046(8) 0.005(6) 0.002(6) -0.015(5)
C25 0.053(8) 0.094(9) 0.036(8) 0.013(7) 0.001(7) -0.006(7)
C26 0.081(9) 0.094(10) 0.029(8) 0.006(8) 0.007(8) -0.003(8)
C27 0.026(5) 0.049(6) 0.031(6) 0.007(6) 0.007(5) 0.010(5)
C28 0.061(10) 0.072(10) 0.068(12) 0.018(10) 0.013(9) 0.005(7)
C29 0.035(6) 0.039(6) 0.048(8) 0.012(6) 0.010(6) 0.000(5)
C30 0.046(7) 0.042(6) 0.042(8) 0.005(6) -0.015(6) -0.018(5)
C31 0.035(7) 0.056(7) 0.075(11) 0.019(7) -0.008(7) 0.003(5)
C32 0.096(10) 0.061(8) 0.086(12) 0.004(9) -0.035(10) -0.035(8)
C33 0.035(5) 0.035(5) 0.021(6) 0.005(6) 0.003(6) -0.002(4)
C34 0.042(6) 0.040(6) 0.048(8) 0.007(6) 0.017(6) 0.005(5)
C35 0.057(7) 0.061(7) 0.061(10) -0.003(7) 0.023(7) -0.002(6)
C36 0.049(8) 0.051(7) 0.077(11) 0.005(8) 0.037(8) 0.010(6)
C37 0.039(7) 0.071(7) 0.060(9) 0.003(8) -0.004(8) 0.011(6)
C38 0.053(7) 0.055(6) 0.037(7) 0.008(6) 0.010(6) 0.009(6)
C39 0.035(5) 0.036(6) 0.030(7) 0.009(5) 0.009(5) 0.006(5)
C40 0.057(7) 0.047(6) 0.034(8) 0.006(6) -0.009(6) 0.013(6)
C41 0.059(7) 0.042(6) 0.054(9) 0.009(7) 0.004(7) 0.007(6)
C42 0.055(7) 0.037(6) 0.071(10) 0.021(7) 0.008(7) 0.006(5)
C43 0.059(7) 0.061(7) 0.044(8) 0.026(7) -0.002(7) 0.005(6)
C44 0.055(7) 0.045(6) 0.058(9) 0.006(7) 0.008(7) 0.004(6)
C45 0.019(5) 0.043(6) 0.035(7) -0.001(6) 0.000(5) 0.008(4)
C46 0.037(6) 0.043(6) 0.064(9) 0.011(7) 0.010(7) 0.011(5)
C47 0.057(7) 0.055(7) 0.036(8) -0.003(7) 0.007(7) 0.004(6)
C48 0.062(7) 0.050(7) 0.061(9) -0.028(8) -0.011(7) 0.009(6)
C49 0.049(7) 0.047(6) 0.065(10) 0.012(7) 0.007(7) -0.003(5)
C50 0.037(6) 0.031(5) 0.044(8) 0.000(6) 0.007(6) -0.002(4)

loop_
_atom_type_symbol
_atom_type_description
_atom_type_scat_dispersion_real
_atom_type_scat_dispersion_imag
_atom_type_scat_source
C C 0.0033 0.0016 'International Tables Vol C Tables 4.2.6.8 and 6.1.1.4'
H H 0.0000 0.0000 'International Tables Vol C Tables 4.2.6.8 and 6.1.1.4'
P P 0.1023 0.0942 'International Tables Vol C Tables 4.2.6.8 and 6.1.1.4'
N N 0.0061 0.0033 'International Tables Vol C Tables 4.2.6.8 and 6.1.1.4'
O O 0.0106 0.0060 'International Tables Vol C Tables 4.2.6.8 and 6.1.1.4'
F F 0.0171 0.0103 'International Tables Vol C Tables 4.2.6.8 and 6.1.1.4'
Cl Cl 0.1484 0.1585 'International Tables Vol C Tables 4.2.6.8 and 6.1.1.4'
Ru Ru -1.2594 0.8363 'International Tables Vol C Tables 4.2.6.8 and 6.1.1.4'

loop_
_geom_angle_atom_site_label_1
_geom_angle_atom_site_label_2
_geom_angle_atom_site_label_3
_geom_angle
_geom_angle_site_symmetry_1
_geom_angle_site_symmetry_3
_geom_angle_publ_flag
C1 Ru1 N1 171.9(4) . . yes
C1 Ru1 N3 98.2(4) . . yes
N1 Ru1 N3 76.1(3) . . yes
C1 Ru1 N2 108.5(4) . . yes
N1 Ru1 N2 76.5(3) . . yes
N3 Ru1 N2 152.1(3) . . yes
C1 Ru1 P1 90.9(4) . . yes
N1 Ru1 P1 95.7(2) . . yes
N3 Ru1 P1 98.3(3) . . yes
N2 Ru1 P1 89.5(2) . . yes
C1 Ru1 Cl1 89.6(4) . . yes
N1 Ru1 Cl1 83.9(2) . . yes
N3 Ru1 Cl1 82.6(3) . . yes
N2 Ru1 Cl1 89.4(2) . . yes
P1 Ru1 Cl1 178.92(10) . . yes
C39 P1 C33 96.5(4) . . yes
C39 P1 C45 109.9(5) . . yes
C33 P1 C45 102.9(5) . . yes
C39 P1 Ru1 118.9(4) . . yes
C33 P1 Ru1 118.9(4) . . yes
C45 P1 Ru1 108.3(3) . . yes
F4 P2 F6 96.2(9) . . yes
F4 P2 F5 92.4(8) . . yes
F6 P2 F5 171.4(8) . . yes
F4 P2 F1 89.6(5) . . yes
F6 P2 F1 87.2(8) . . yes
F5 P2 F1 92.2(7) . . yes
F4 P2 F3 178.5(8) . . yes
F6 P2 F3 85.2(8) . . yes
F5 P2 F3 86.2(7) . . yes
F1 P2 F3 91.0(6) . . yes
F4 P2 F2 89.3(5) . . yes
F6 P2 F2 94.8(8) . . yes
F5 P2 F2 86.0(6) . . yes
F1 P2 F2 177.8(7) . . yes
F3 P2 F2 90.2(6) . . yes
C21 O1 C22 104.6(8) . . yes
C27 O2 C28 104.9(9) . . yes
C20 N1 C16 119.5(9) . . yes
C20 N1 Ru1 120.6(7) . . yes
C16 N1 Ru1 119.8(7) . . yes
C21 N2 C23 107.9(8) . . yes
C21 N2 Ru1 113.3(7) . . yes
C23 N2 Ru1 138.8(7) . . yes
C27 N3 C29 106.4(8) . . yes
C27 N3 Ru1 113.7(6) . . yes
C29 N3 Ru1 133.1(7) . . yes
C2 C1 Ru1 168.9(10) . . yes
C1 C2 C3 173.1(12) . . yes
C2 C3 C4 120.0(11) . . yes
C2 C3 C10 117.4(11) . . yes
C4 C3 C10 122.6(10) . . yes
C9 C4 C5 119.2(14) . . yes
C9 C4 C3 120.6(13) . . yes
C5 C4 C3 120.2(11) . . yes
C6 C5 C4 120.4(14) . . yes
C5 C6 C7 115.5(16) . . yes
C8 C7 C6 124.3(18) . . yes
C9 C8 C7 119.3(17) . . yes
C8 C9 C4 121.1(16) . . yes
C15 C10 C11 120.2(15) . . yes
C15 C10 C3 118.1(12) . . yes
C11 C10 C3 121.4(13) . . yes
C12 C11 C10 120.4(19) . . yes
C13 C12 C11 119(2) . . yes
C12 C13 C14 123.9(18) . . yes
C13 C14 C15 116.6(17) . . yes
C10 C15 C14 120.3(16) . . yes
C17 C16 N1 121.2(10) . . yes
C17 C16 C21 131.1(10) . . yes
N1 C16 C21 107.1(9) . . yes
C16 C17 C18 119.2(10) . . yes
C19 C18 C17 118.6(11) . . yes
C18 C19 C20 118.9(11) . . yes
N1 C20 C19 122.5(10) . . yes
N1 C20 C27 108.0(9) . . yes
C19 C20 C27 129.0(10) . . yes
N2 C21 O1 118.6(9) . . yes
N2 C21 C16 123.2(9) . . yes
O1 C21 C16 118.2(9) . . yes
O1 C22 C23 105.2(8) . . yes
N2 C23 C22 103.1(9) . . yes
N2 C23 C24 112.2(8) . . yes
C22 C23 C24 115.8(10) . . yes
C25 C24 C26 111.5(11) . . yes
C25 C24 C23 112.8(10) . . yes
C26 C24 C23 110.1(9) . . yes
N3 C27 O2 119.5(9) . . yes
N3 C27 C20 120.6(9) . . yes
O2 C27 C20 119.2(9) . . yes
O2 C28 C29 103.9(11) . . yes
N3 C29 C30 115.3(8) . . yes
N3 C29 C28 103.2(11) . . yes
C30 C29 C28 114.2(11) . . yes
C32 C30 C29 108.7(10) . . yes
C32 C30 C31 110.4(10) . . yes
C29 C30 C31 114.7(11) . . yes
C34 C33 C38 116.9(10) . . yes
C34 C33 P1 123.1(8) . . yes
C38 C33 P1 119.2(9) . . yes
C35 C34 C33 120.6(12) . . yes
C34 C35 C36 120.7(13) . . yes
C37 C36 C35 118.9(11) . . yes
C38 C37 C36 119.3(12) . . yes
C37 C38 C33 123.4(12) . . yes
C40 C39 C44 116.4(10) . . yes
C40 C39 P1 118.0(9) . . yes
C44 C39 P1 125.4(9) . . yes
C41 C40 C39 123.5(11) . . yes
C40 C41 C42 117.4(12) . . yes
C43 C42 C41 123.1(11) . . yes
C42 C43 C44 116.7(12) . . yes
C43 C44 C39 122.9(12) . . yes
C50 C45 C46 119.9(10) . . yes
C50 C45 P1 119.8(9) . . yes
C46 C45 P1 119.5(8) . . yes
C47 C46 C45 120.0(11) . . yes
C48 C47 C46 120.2(12) . . yes
C47 C48 C49 119.5(11) . . yes
C48 C49 C50 121.6(11) . . yes
C45 C50 C49 118.8(11) . . yes
C55 O3 C52 110.3 . . yes
O3 C52 C53 107.6 . . yes
C54 C53 C52 105.7 . . yes
C53 C54 C55 104.1 . . yes
O3 C55 C54 109.8 . . yes

loop_
_geom_bond_atom_site_label_1
_geom_bond_atom_site_label_2
_geom_bond_distance
_geom_bond_site_symmetry_2
_geom_bond_publ_flag
Ru1 C1 1.868(11) . yes
Ru1 N1 2.081(8) . yes
Ru1 N3 2.095(8) . yes
Ru1 N2 2.108(8) . yes
Ru1 P1 2.300(4) . yes
Ru1 Cl1 2.444(4) . yes
P1 C39 1.803(10) . yes
P1 C33 1.813(10) . yes
P1 C45 1.820(10) . yes
P2 F4 1.523(9) . yes
P2 F6 1.528(12) . yes
P2 F5 1.531(11) . yes
P2 F1 1.548(9) . yes
P2 F3 1.555(10) . yes
P2 F2 1.575(9) . yes
O1 C21 1.354(11) . yes
O1 C22 1.464(14) . yes
O2 C27 1.324(11) . yes
O2 C28 1.460(19) . yes
N1 C20 1.310(12) . yes
N1 C16 1.363(12) . yes
N2 C21 1.274(13) . yes
N2 C23 1.467(14) . yes
N3 C27 1.282(12) . yes
N3 C29 1.461(13) . yes
C1 C2 1.266(14) . yes
C2 C3 1.353(14) . yes
C3 C4 1.486(17) . yes
C3 C10 1.512(16) . yes
C4 C9 1.384(17) . yes
C4 C5 1.403(17) . yes
C5 C6 1.38(2) . yes
C6 C7 1.41(3) . yes
C7 C8 1.33(3) . yes
C8 C9 1.32(2) . yes
C10 C15 1.376(18) . yes
C10 C11 1.408(18) . yes
C11 C12 1.37(2) . yes
C12 C13 1.36(3) . yes
C13 C14 1.39(2) . yes
C14 C15 1.42(2) . yes
C16 C17 1.349(13) . yes
C16 C21 1.484(15) . yes
C17 C18 1.421(17) . yes
C18 C19 1.356(15) . yes
C19 C20 1.389(14) . yes
C20 C27 1.502(14) . yes
C22 C23 1.536(14) . yes
C23 C24 1.540(16) . yes
C24 C25 1.514(16) . yes
C24 C26 1.518(16) . yes
C28 C29 1.54(2) . yes
C29 C30 1.517(16) . yes
C30 C32 1.516(14) . yes
C30 C31 1.534(17) . yes
C33 C34 1.388(17) . yes
C33 C38 1.397(14) . yes
C34 C35 1.367(15) . yes
C35 C36 1.394(18) . yes
C36 C37 1.386(19) . yes
C37 C38 1.337(15) . yes
C39 C40 1.386(15) . yes
C39 C44 1.428(17) . yes
C40 C41 1.375(15) . yes
C41 C42 1.416(18) . yes
C42 C43 1.384(17) . yes
C43 C44 1.398(16) . yes
C45 C50 1.386(14) . yes
C45 C46 1.407(16) . yes
C46 C47 1.387(15) . yes
C47 C48 1.376(16) . yes
C48 C49 1.386(17) . yes
C49 C50 1.389(15) . yes
O3 C55 1.3967 . yes
O3 C52 1.4162 . yes
C52 C53 1.5490 . yes
C53 C54 1.4979 . yes
C54 C55 1.5179 . yes

loop_
_geom_torsion_atom_site_label_1
_geom_torsion_atom_site_label_2
_geom_torsion_atom_site_label_3
_geom_torsion_atom_site_label_4
_geom_torsion
_geom_torsion_site_symmetry_1
_geom_torsion_site_symmetry_2
_geom_torsion_site_symmetry_3
_geom_torsion_site_symmetry_4
_geom_torsion_publ_flag
C1 Ru1 P1 C39 -65.6(5) . . . . yes
N1 Ru1 P1 C39 109.5(5) . . . . yes
N3 Ru1 P1 C39 32.8(5) . . . . yes
N2 Ru1 P1 C39 -174.1(5) . . . . yes
Cl1 Ru1 P1 C39 178(85) . . . . yes
C1 Ru1 P1 C33 51.3(5) . . . . yes
N1 Ru1 P1 C33 -133.6(4) . . . . yes
N3 Ru1 P1 C33 149.7(4) . . . . yes
N2 Ru1 P1 C33 -57.2(4) . . . . yes
Cl1 Ru1 P1 C33 -65(6) . . . . yes
C1 Ru1 P1 C45 168.0(5) . . . . yes
N1 Ru1 P1 C45 -16.8(5) . . . . yes
N3 Ru1 P1 C45 -93.5(4) . . . . yes
N2 Ru1 P1 C45 59.6(4) . . . . yes
Cl1 Ru1 P1 C45 52(6) . . . . yes
C1 Ru1 N1 C20 46(3) . . . . yes
N3 Ru1 N1 C20 -0.4(7) . . . . yes
N2 Ru1 N1 C20 174.3(8) . . . . yes
P1 Ru1 N1 C20 -97.6(7) . . . . yes
Cl1 Ru1 N1 C20 83.4(7) . . . . yes
C1 Ru1 N1 C16 -132(3) . . . . yes
N3 Ru1 N1 C16 -178.2(8) . . . . yes
N2 Ru1 N1 C16 -3.5(7) . . . . yes
P1 Ru1 N1 C16 84.7(7) . . . . yes
Cl1 Ru1 N1 C16 -94.3(7) . . . . yes
C1 Ru1 N2 C21 175.2(7) . . . . yes
N1 Ru1 N2 C21 1.9(7) . . . . yes
N3 Ru1 N2 C21 13.0(11) . . . . yes
P1 Ru1 N2 C21 -94.0(7) . . . . yes
Cl1 Ru1 N2 C21 85.8(7) . . . . yes
C1 Ru1 N2 C23 -8.0(11) . . . . yes
N1 Ru1 N2 C23 178.7(11) . . . . yes
N3 Ru1 N2 C23 -170.3(9) . . . . yes
P1 Ru1 N2 C23 82.8(10) . . . . yes
Cl1 Ru1 N2 C23 -97.4(10) . . . . yes
C1 Ru1 N3 C27 -168.0(8) . . . . yes
N1 Ru1 N3 C27 6.1(7) . . . . yes
N2 Ru1 N3 C27 -5.0(12) . . . . yes
P1 Ru1 N3 C27 99.9(7) . . . . yes
Cl1 Ru1 N3 C27 -79.5(7) . . . . yes
C1 Ru1 N3 C29 -21.7(10) . . . . yes
N1 Ru1 N3 C29 152.4(9) . . . . yes
N2 Ru1 N3 C29 141.3(9) . . . . yes
P1 Ru1 N3 C29 -113.8(9) . . . . yes
Cl1 Ru1 N3 C29 66.8(9) . . . . yes
N1 Ru1 C1 C2 -16(7) . . . . yes
N3 Ru1 C1 C2 29(5) . . . . yes
N2 Ru1 C1 C2 -143(5) . . . . yes
P1 Ru1 C1 C2 128(5) . . . . yes
Cl1 Ru1 C1 C2 -53(5) . . . . yes
Ru1 C1 C2 C3 -44(14) . . . . yes
C1 C2 C3 C4 97(11) . . . . yes
C1 C2 C3 C10 -79(11) . . . . yes
C2 C3 C4 C9 166.7(13) . . . . yes
C10 C3 C4 C9 -17.0(19) . . . . yes
C2 C3 C4 C5 -14.5(18) . . . . yes
C10 C3 C4 C5 161.8(12) . . . . yes
C9 C4 C5 C6 -2(2) . . . . yes
C3 C4 C5 C6 179.3(13) . . . . yes
C4 C5 C6 C7 2(2) . . . . yes
C5 C6 C7 C8 1(3) . . . . yes
C6 C7 C8 C9 -5(4) . . . . yes
C7 C8 C9 C4 5(4) . . . . yes
C5 C4 C9 C8 -2(3) . . . . yes
C3 C4 C9 C8 176.7(19) . . . . yes
C2 C3 C10 C15 -49.1(19) . . . . yes
C4 C3 C10 C15 134.5(14) . . . . yes
C2 C3 C10 C11 125.4(15) . . . . yes
C4 C3 C10 C11 -51(2) . . . . yes
C15 C10 C11 C12 1(3) . . . . yes
C3 C10 C11 C12 -173.8(17) . . . . yes
C10 C11 C12 C13 -2(3) . . . . yes
C11 C12 C13 C14 2(4) . . . . yes
C12 C13 C14 C15 -1(3) . . . . yes
C11 C10 C15 C14 1(2) . . . . yes
C3 C10 C15 C14 175.3(14) . . . . yes
C13 C14 C15 C10 -1(3) . . . . yes
C20 N1 C16 C17 -1.7(15) . . . . yes
Ru1 N1 C16 C17 176.1(8) . . . . yes
C20 N1 C16 C21 -173.8(8) . . . . yes
Ru1 N1 C16 C21 3.9(10) . . . . yes
N1 C16 C17 C18 3.7(17) . . . . yes
C21 C16 C17 C18 173.6(10) . . . . yes
C16 C17 C18 C19 -4.3(18) . . . . yes
C17 C18 C19 C20 2.9(18) . . . . yes
C16 N1 C20 C19 0.3(15) . . . . yes
Ru1 N1 C20 C19 -177.4(8) . . . . yes
C16 N1 C20 C27 173.4(8) . . . . yes
Ru1 N1 C20 C27 -4.4(10) . . . . yes
C18 C19 C20 N1 -1.0(17) . . . . yes
C18 C19 C20 C27 -172.6(11) . . . . yes
C23 N2 C21 O1 3.8(12) . . . . yes
Ru1 N2 C21 O1 -178.5(6) . . . . yes
C23 N2 C21 C16 -178.2(8) . . . . yes
Ru1 N2 C21 C16 -0.4(11) . . . . yes
C22 O1 C21 N2 1.9(11) . . . . yes
C22 O1 C21 C16 -176.3(8) . . . . yes
C17 C16 C21 N2 -173.3(12) . . . . yes
N1 C16 C21 N2 -2.2(12) . . . . yes
C17 C16 C21 O1 4.8(16) . . . . yes
N1 C16 C21 O1 175.8(8) . . . . yes
C21 O1 C22 C23 -6.3(10) . . . . yes
C21 N2 C23 C22 -7.3(11) . . . . yes
Ru1 N2 C23 C22 175.8(8) . . . . yes
C21 N2 C23 C24 -132.5(9) . . . . yes
Ru1 N2 C23 C24 50.6(13) . . . . yes
O1 C22 C23 N2 8.2(11) . . . . yes
O1 C22 C23 C24 131.1(9) . . . . yes
N2 C23 C24 C25 67.0(12) . . . . yes
C22 C23 C24 C25 -51.0(13) . . . . yes
N2 C23 C24 C26 -167.9(9) . . . . yes
C22 C23 C24 C26 74.2(12) . . . . yes
C29 N3 C27 O2 4.6(13) . . . . yes
Ru1 N3 C27 O2 159.6(7) . . . . yes
C29 N3 C27 C20 -166.0(9) . . . . yes
Ru1 N3 C27 C20 -11.0(12) . . . . yes
C28 O2 C27 N3 5.3(13) . . . . yes
C28 O2 C27 C20 176.0(10) . . . . yes
N1 C20 C27 N3 10.2(13) . . . . yes
C19 C20 C27 N3 -177.3(10) . . . . yes
N1 C20 C27 O2 -160.4(9) . . . . yes
C19 C20 C27 O2 12.1(16) . . . . yes
C27 O2 C28 C29 -12.1(12) . . . . yes
C27 N3 C29 C30 -137.0(11) . . . . yes
Ru1 N3 C29 C30 75.0(13) . . . . yes
C27 N3 C29 C28 -11.7(12) . . . . yes
Ru1 N3 C29 C28 -159.7(8) . . . . yes
O2 C28 C29 N3 14.4(12) . . . . yes
O2 C28 C29 C30 140.3(10) . . . . yes
N3 C29 C30 C32 -162.5(11) . . . . yes
C28 C29 C30 C32 78.2(15) . . . . yes
N3 C29 C30 C31 73.4(13) . . . . yes
C28 C29 C30 C31 -45.9(14) . . . . yes
C39 P1 C33 C34 113.3(9) . . . . yes
C45 P1 C33 C34 -134.6(9) . . . . yes
Ru1 P1 C33 C34 -15.0(10) . . . . yes
C39 P1 C33 C38 -56.5(9) . . . . yes
C45 P1 C33 C38 55.7(9) . . . . yes
Ru1 P1 C33 C38 175.3(7) . . . . yes
C38 C33 C34 C35 0.7(15) . . . . yes
P1 C33 C34 C35 -169.3(8) . . . . yes
C33 C34 C35 C36 0.3(17) . . . . yes
C34 C35 C36 C37 -2.6(18) . . . . yes
C35 C36 C37 C38 3.9(19) . . . . yes
C36 C37 C38 C33 -3.1(19) . . . . yes
C34 C33 C38 C37 0.7(16) . . . . yes
P1 C33 C38 C37 171.1(9) . . . . yes
C33 P1 C39 C40 -60.6(9) . . . . yes
C45 P1 C39 C40 -166.9(8) . . . . yes
Ru1 P1 C39 C40 67.6(9) . . . . yes
C33 P1 C39 C44 114.1(10) . . . . yes
C45 P1 C39 C44 7.8(11) . . . . yes
Ru1 P1 C39 C44 -117.7(9) . . . . yes
C44 C39 C40 C41 -3.4(17) . . . . yes
P1 C39 C40 C41 171.7(10) . . . . yes
C39 C40 C41 C42 3.5(18) . . . . yes
C40 C41 C42 C43 -1.7(19) . . . . yes
C41 C42 C43 C44 0.2(18) . . . . yes
C42 C43 C44 C39 -0.2(18) . . . . yes
C40 C39 C44 C43 1.7(17) . . . . yes
P1 C39 C44 C43 -173.0(9) . . . . yes
C39 P1 C45 C50 133.8(8) . . . . yes
C33 P1 C45 C50 31.9(9) . . . . yes
Ru1 P1 C45 C50 -94.8(8) . . . . yes
C39 P1 C45 C46 -56.4(9) . . . . yes
C33 P1 C45 C46 -158.3(8) . . . . yes
Ru1 P1 C45 C46 75.0(8) . . . . yes
C50 C45 C46 C47 -2.1(15) . . . . yes
P1 C45 C46 C47 -171.9(9) . . . . yes
C45 C46 C47 C48 2.7(17) . . . . yes
C46 C47 C48 C49 -0.5(18) . . . . yes
C47 C48 C49 C50 -2.2(18) . . . . yes
C46 C45 C50 C49 -0.6(15) . . . . yes
P1 C45 C50 C49 169.2(8) . . . . yes
C48 C49 C50 C45 2.7(17) . . . . yes
C55 O3 C52 C53 6.0 . . . . yes
O3 C52 C53 C54 4.4 . . . . yes
C52 C53 C54 C55 -12.0 . . . . yes
C52 O3 C55 C54 -14.3 . . . . yes
C53 C54 C55 O3 16.4 . . . . yes
